data_2100341
loop_
_publ_author_name
'Hao, Xiang'
'Parkin, Sean'
'Brock, Carolyn Pratt'

_publ_section_title
;
 The unusual phases of anhydrous and hydrated pinacol
;
_journal_coeditor_code WS5034
_journal_issue 6
_journal_name_full 'Acta Crystallographica Section B'
_journal_page_first 689
_journal_page_last 699
_journal_paper_doi 10.1107/S0108768105031356
_journal_volume 61
_journal_year 2005
_chemical_formula_moiety 'C6 H14 O2'
_chemical_formula_sum 'C6 H14 O2'
_chemical_formula_weight 118.17
_chemical_melting_point 314.2
_chemical_name_common pinacol
_chemical_name_systematic
;
2,3-dimethyl-2,3-butanediol
;
_space_group_IT_number 15
_symmetry_cell_setting monoclinic
_symmetry_space_group_name_Hall '-C 2yc'
_symmetry_space_group_name_H-M 'C 1 2/c 1'
_atom_sites_solution_hydrogens geom
_atom_sites_solution_primary direct
_atom_sites_solution_secondary difmap
_audit_creation_method SHELXL-97
_cell_angle_alpha 90.00
_cell_angle_beta 90.92(3)
_cell_angle_gamma 90.00
_cell_formula_units_Z 16
_cell_length_a 16.333(3)
_cell_length_b 16.145(3)
_cell_length_c 10.916(2)
_cell_measurement_reflns_used 6281
_cell_measurement_temperature 90.0(2)
_cell_measurement_theta_max 27.48
_cell_measurement_theta_min 1.00
_cell_volume 2878.1(9)
_computing_cell_refinement 'SCALEPACK (Otwinowski & Minor, 1997)'
_computing_data_collection 'COLLECT (Nonius, 1998)'
_computing_data_reduction 'DENZO-SMN (Otwinowski & Minor, 1997)'
_computing_molecular_graphics 'XP in Siemens SHELXTL (Sheldrick, 1994)'
_computing_publication_material
;
SHELX97-2 (Sheldrick, 1997) and local procedures
;
_computing_structure_refinement 'SHELXL-97 (Sheldrick, 1997)'
_computing_structure_solution 'SHELXS-97 (Sheldrick, 1990)'
_diffrn_ambient_temperature 90.0(2)
_diffrn_detector_area_resol_mean 18
_diffrn_measured_fraction_theta_full 0.999
_diffrn_measured_fraction_theta_max 0.999
_diffrn_measurement_device_type 'Nonius KappaCCD diffractometer'
_diffrn_measurement_method '\w scans at fixed \c = 55\%'
_diffrn_radiation_monochromator graphite
_diffrn_radiation_source 'fine-focus sealed tube'
_diffrn_radiation_type MoK\a
_diffrn_radiation_wavelength 0.71073
_diffrn_reflns_av_R_equivalents 0.0326
_diffrn_reflns_av_sigmaI/netI 0.0314
_diffrn_reflns_limit_h_max 21
_diffrn_reflns_limit_h_min -21
_diffrn_reflns_limit_k_max 20
_diffrn_reflns_limit_k_min -20
_diffrn_reflns_limit_l_max 14
_diffrn_reflns_limit_l_min -14
_diffrn_reflns_number 11933
_diffrn_reflns_theta_full 27.47
_diffrn_reflns_theta_max 27.47
_diffrn_reflns_theta_min 1.77
_diffrn_standards_decay_% <1
_exptl_absorpt_coefficient_mu 0.079
_exptl_absorpt_correction_T_max 0.9843
_exptl_absorpt_correction_T_min 0.9766
_exptl_absorpt_correction_type multi-scan
_exptl_absorpt_process_details 'SCALEPACK (Otwinowski & Minor, 1997)'
_exptl_crystal_colour colorless
_exptl_crystal_density_diffrn 1.091
_exptl_crystal_density_method 'not measured'
_exptl_crystal_description block
_exptl_crystal_F_000 1056
_exptl_crystal_size_max 0.30
_exptl_crystal_size_mid 0.20
_exptl_crystal_size_min 0.20
_refine_diff_density_max 0.286
_refine_diff_density_min -0.209
_refine_ls_extinction_method none
_refine_ls_goodness_of_fit_ref 1.044
_refine_ls_hydrogen_treatment mixed
_refine_ls_matrix_type full
_refine_ls_number_parameters 169
_refine_ls_number_reflns 3297
_refine_ls_number_restraints 0
_refine_ls_restrained_S_all 1.044
_refine_ls_R_factor_all 0.0582
_refine_ls_R_factor_gt 0.0399
_refine_ls_shift/su_max 0.000
_refine_ls_shift/su_mean 0.000
_refine_ls_structure_factor_coef Fsqd
_refine_ls_weighting_details 'calc w=1/[\s^2^(Fo^2^)+(0.0503P)^2^+1.4237P] where P=(Fo^2^+2Fc^2^)/3'
_refine_ls_weighting_scheme calc
_refine_ls_wR_factor_gt 0.0976
_refine_ls_wR_factor_ref 0.1066
_reflns_number_gt 2561
_reflns_number_total 3297
_reflns_threshold_expression >2\s(I)
_cod_data_source_file ws5034.cif
_cod_data_source_block k03278
_cod_original_sg_symbol_H-M 'C 2/c'
_cod_database_code 2100341
_cod_database_fobs_code 2100341

loop_
_symmetry_equiv_pos_as_xyz
'x, y, z'
'-x, y, -z+1/2'
'x+1/2, y+1/2, z'
'-x+1/2, y+1/2, -z+1/2'
'-x, -y, -z'
'x, -y, z-1/2'
'-x+1/2, -y+1/2, -z'
'x+1/2, -y+1/2, z-1/2'

loop_
_atom_site_label
_atom_site_fract_x
_atom_site_fract_y
_atom_site_fract_z
_atom_site_U_iso_or_equiv
_atom_site_adp_type
_atom_site_calc_flag
_atom_site_refinement_flags
_atom_site_occupancy
_atom_site_disorder_assembly
_atom_site_disorder_group
_atom_site_type_symbol
C1 0.45370(7) 0.40201(7) 0.23245(10) 0.0178(3) Uani d . 1 . . C
C2 0.40674(8) 0.47298(8) 0.29136(13) 0.0283(3) Uani d . 1 . . C
H2A 0.3501 0.4730 0.2604 0.042 Uiso calc R 1 . . H
H2B 0.4329 0.5257 0.2710 0.042 Uiso calc R 1 . . H
H2C 0.4071 0.4657 0.3805 0.042 Uiso calc R 1 . . H
C3 0.44061(8) 0.40347(9) 0.09407(12) 0.0280(3) Uani d . 1 . . C
H3A 0.4745 0.3606 0.0565 0.042 Uiso calc R 1 . . H
H3B 0.4561 0.4579 0.0622 0.042 Uiso calc R 1 . . H
H3C 0.3828 0.3928 0.0745 0.042 Uiso calc R 1 . . H
O1 0.41874(5) 0.32696(5) 0.28176(8) 0.0191(2) Uani d . 1 . . O
H11 0.4154(10) 0.2922(11) 0.2261(16) 0.043(5) Uiso d . 1 . . H
C4 0.35623(7) 0.14493(8) -0.08991(11) 0.0208(3) Uani d . 1 . . C
C5 0.42564(10) 0.20010(13) -0.13186(14) 0.0496(5) Uani d . 1 . . C
H5A 0.4199 0.2101 -0.2201 0.074 Uiso calc R 1 . . H
H5B 0.4782 0.1728 -0.1145 0.074 Uiso calc R 1 . . H
H5C 0.4237 0.2530 -0.0880 0.074 Uiso calc R 1 . . H
C6 0.35829(11) 0.06215(9) -0.15671(13) 0.0395(4) Uani d . 1 . . C
H6A 0.3117 0.0282 -0.1316 0.059 Uiso calc R 1 . . H
H6B 0.4095 0.0333 -0.1362 0.059 Uiso calc R 1 . . H
H6C 0.3550 0.0717 -0.2453 0.059 Uiso calc R 1 . . H
C7 0.35679(7) 0.13497(7) 0.05169(10) 0.0185(3) Uani d . 1 . . C
C8 0.28133(8) 0.08874(8) 0.09625(11) 0.0231(3) Uani d . 1 . . C
H8A 0.2828 0.0860 0.1859 0.035 Uiso calc R 1 . . H
H8B 0.2810 0.0325 0.0625 0.035 Uiso calc R 1 . . H
H8C 0.2318 0.1181 0.0689 0.035 Uiso calc R 1 . . H
C9 0.43451(8) 0.09308(9) 0.09956(11) 0.0255(3) Uani d . 1 . . C
H9A 0.4823 0.1252 0.0746 0.038 Uiso calc R 1 . . H
H9B 0.4379 0.0370 0.0657 0.038 Uiso calc R 1 . . H
H9C 0.4332 0.0901 0.1892 0.038 Uiso calc R 1 . . H
O2 0.28017(5) 0.18504(6) -0.12022(8) 0.0234(2) Uani d . 1 . . O
H21 0.2740(10) 0.1864(10) -0.1932(17) 0.037(5) Uiso d . 1 . . H
O3 0.35780(6) 0.21601(6) 0.10662(8) 0.0212(2) Uani d . 1 . . O
H31 0.3154(12) 0.2392(11) 0.0906(16) 0.045(5) Uiso d . 1 . . H
C10 0.24744(7) 0.29816(7) 0.49416(10) 0.0169(3) Uani d . 1 . . C
C11 0.31090(8) 0.34145(8) 0.57599(11) 0.0232(3) Uani d . 1 . . C
H11A 0.3660 0.3272 0.5487 0.035 Uiso calc R 1 . . H
H11B 0.3043 0.3233 0.6610 0.035 Uiso calc R 1 . . H
H11C 0.3031 0.4015 0.5708 0.035 Uiso calc R 1 . . H
C12 0.16208(8) 0.33006(8) 0.52406(12) 0.0235(3) Uani d . 1 . . C
H12A 0.1610 0.3905 0.5166 0.035 Uiso calc R 1 . . H
H12B 0.1485 0.3142 0.6080 0.035 Uiso calc R 1 . . H
H12C 0.1219 0.3059 0.4668 0.035 Uiso calc R 1 . . H
O4 0.26063(6) 0.32105(5) 0.36831(7) 0.0202(2) Uani d . 1 . . O
H41 0.3120(11) 0.3245(10) 0.3544(15) 0.040(5) Uiso d . 1 . . H

loop_
_atom_site_aniso_label
_atom_site_aniso_U_11
_atom_site_aniso_U_22
_atom_site_aniso_U_33
_atom_site_aniso_U_12
_atom_site_aniso_U_13
_atom_site_aniso_U_23
C1 0.0162(6) 0.0182(6) 0.0189(6) -0.0021(5) -0.0018(5) 0.0038(4)
C2 0.0189(7) 0.0219(7) 0.0440(8) 0.0028(5) 0.0005(6) 0.0016(6)
C3 0.0274(7) 0.0346(8) 0.0218(7) -0.0100(6) -0.0076(5) 0.0107(5)
O1 0.0210(5) 0.0197(5) 0.0167(4) -0.0046(3) 0.0018(3) 0.0001(3)
C4 0.0164(6) 0.0290(7) 0.0170(6) 0.0048(5) -0.0021(4) -0.0018(5)
C5 0.0339(9) 0.0923(14) 0.0226(7) -0.0244(9) 0.0023(6) 0.0119(8)
C6 0.0589(10) 0.0388(9) 0.0205(7) 0.0253(7) -0.0093(7) -0.0094(6)
C7 0.0182(6) 0.0209(6) 0.0163(6) 0.0014(5) -0.0017(4) -0.0029(4)
C8 0.0212(7) 0.0270(7) 0.0211(6) -0.0025(5) -0.0009(5) 0.0015(5)
C9 0.0219(7) 0.0340(7) 0.0203(6) 0.0064(5) -0.0033(5) 0.0003(5)
O2 0.0252(5) 0.0300(5) 0.0148(4) 0.0099(4) -0.0024(4) 0.0004(4)
O3 0.0213(5) 0.0225(5) 0.0197(4) 0.0012(4) -0.0047(3) -0.0048(3)
C10 0.0171(6) 0.0216(6) 0.0121(5) -0.0004(5) 0.0018(4) 0.0010(4)
C11 0.0252(7) 0.0251(7) 0.0191(6) -0.0041(5) -0.0001(5) -0.0024(5)
C12 0.0216(7) 0.0240(7) 0.0250(6) 0.0029(5) 0.0049(5) 0.0001(5)
O4 0.0181(5) 0.0283(5) 0.0142(4) -0.0009(4) 0.0016(3) 0.0045(3)

loop_
_atom_type_symbol
_atom_type_description
_atom_type_scat_dispersion_real
_atom_type_scat_dispersion_imag
_atom_type_scat_source
C C 0.0033 0.0016 'International Tables Vol C Tables 4.2.6.8 and 6.1.1.4'
H H 0.0000 0.0000 'International Tables Vol C Tables 4.2.6.8 and 6.1.1.4'
O O 0.0106 0.0060 'International Tables Vol C Tables 4.2.6.8 and 6.1.1.4'

loop_
_geom_angle_atom_site_label_1
_geom_angle_atom_site_label_2
_geom_angle_atom_site_label_3
_geom_angle_site_symmetry_3
_geom_angle
_geom_angle_publ_flag
O1 C1 C3 . 109.40(9) no
O1 C1 C2 . 105.54(10) no
C3 C1 C2 . 110.05(11) no
O1 C1 C1 2_655 107.25(7) no
C3 C1 C1 2_655 111.41(12) no
C2 C1 C1 2_655 112.93(9) no
C1 C2 H2A . 109.5 no
C1 C2 H2B . 109.5 no
H2A C2 H2B . 109.5 no
C1 C2 H2C . 109.5 no
H2A C2 H2C . 109.5 no
H2B C2 H2C . 109.5 no
C1 C3 H3A . 109.5 no
C1 C3 H3B . 109.5 no
H3A C3 H3B . 109.5 no
C1 C3 H3C . 109.5 no
H3A C3 H3C . 109.5 no
H3B C3 H3C . 109.5 no
C1 O1 H11 . 108.4(12) no
O2 C4 C5 . 108.28(12) no
O2 C4 C6 . 108.14(10) no
C5 C4 C6 . 110.37(13) no
O2 C4 C7 . 105.50(10) no
C5 C4 C7 . 111.61(10) no
C6 C4 C7 . 112.68(11) no
C4 C5 H5A . 109.5 no
C4 C5 H5B . 109.5 no
H5A C5 H5B . 109.5 no
C4 C5 H5C . 109.5 no
H5A C5 H5C . 109.5 no
H5B C5 H5C . 109.5 no
C4 C6 H6A . 109.5 no
C4 C6 H6B . 109.5 no
H6A C6 H6B . 109.5 no
C4 C6 H6C . 109.5 no
H6A C6 H6C . 109.5 no
H6B C6 H6C . 109.5 no
O3 C7 C9 . 104.88(10) no
O3 C7 C8 . 108.40(10) no
C9 C7 C8 . 110.25(10) no
O3 C7 C4 . 108.68(10) no
C9 C7 C4 . 112.25(10) no
C8 C7 C4 . 112.06(10) no
C7 C8 H8A . 109.5 no
C7 C8 H8B . 109.5 no
H8A C8 H8B . 109.5 no
C7 C8 H8C . 109.5 no
H8A C8 H8C . 109.5 no
H8B C8 H8C . 109.5 no
C7 C9 H9A . 109.5 no
C7 C9 H9B . 109.5 no
H9A C9 H9B . 109.5 no
C7 C9 H9C . 109.5 no
H9A C9 H9C . 109.5 no
H9B C9 H9C . 109.5 no
C4 O2 H21 . 109.6(12) no
C7 O3 H31 . 109.2(12) no
O4 C10 C12 . 105.56(9) no
O4 C10 C11 . 109.24(10) no
C12 C10 C11 . 109.53(10) no
O4 C10 C10 7_556 108.91(11) no
C12 C10 C10 7_556 111.49(12) no
C11 C10 C10 7_556 111.90(12) no
C10 C11 H11A . 109.5 no
C10 C11 H11B . 109.5 no
H11A C11 H11B . 109.5 no
C10 C11 H11C . 109.5 no
H11A C11 H11C . 109.5 no
H11B C11 H11C . 109.5 no
C10 C12 H12A . 109.5 no
C10 C12 H12B . 109.5 no
H12A C12 H12B . 109.5 no
C10 C12 H12C . 109.5 no
H12A C12 H12C . 109.5 no
H12B C12 H12C . 109.5 no
C10 O4 H41 . 110.3(11) no

loop_
_geom_bond_atom_site_label_1
_geom_bond_atom_site_label_2
_geom_bond_site_symmetry_2
_geom_bond_distance
_geom_bond_publ_flag
C1 O1 . 1.4470(14) no
C1 C3 . 1.5224(17) no
C1 C2 . 1.5266(18) no
C1 C1 2_655 1.554(2) no
C2 H2A . 0.9800 no
C2 H2B . 0.9800 no
C2 H2C . 0.9800 no
C3 H3A . 0.9800 no
C3 H3B . 0.9800 no
C3 H3C . 0.9800 no
O1 H11 . 0.829(18) no
C4 O2 . 1.4349(15) no
C4 C5 . 1.518(2) no
C4 C6 . 1.5231(19) no
C4 C7 . 1.5539(16) no
C5 H5A . 0.9800 no
C5 H5B . 0.9800 no
C5 H5C . 0.9800 no
C6 H6A . 0.9800 no
C6 H6B . 0.9800 no
C6 H6C . 0.9800 no
C7 O3 . 1.4391(15) no
C7 C9 . 1.5233(17) no
C7 C8 . 1.5271(17) no
C8 H8A . 0.9800 no
C8 H8B . 0.9800 no
C8 H8C . 0.9800 no
C9 H9A . 0.9800 no
C9 H9B . 0.9800 no
C9 H9C . 0.9800 no
O2 H21 . 0.802(18) no
O3 H31 . 0.803(18) no
C10 O4 . 1.4422(14) no
C10 C12 . 1.5264(17) no
C10 C11 . 1.5266(17) no
C10 C10 7_556 1.562(2) no
C11 H11A . 0.9800 no
C11 H11B . 0.9800 no
C11 H11C . 0.9800 no
C12 H12A . 0.9800 no
C12 H12B . 0.9800 no
C12 H12C . 0.9800 no
O4 H41 . 0.857(18) no

loop_
_geom_torsion_atom_site_label_1
_geom_torsion_atom_site_label_2
_geom_torsion_atom_site_label_3
_geom_torsion_atom_site_label_4
_geom_torsion
_geom_torsion_publ_flag
O2 C4 C7 O3 -64.31(12) no
C5 C4 C7 O3 53.07(14) no
C6 C4 C7 O3 177.91(11) no
O2 C4 C7 C9 -179.86(10) no
C5 C4 C7 C9 -62.48(16) no
C6 C4 C7 C9 62.36(14) no
O2 C4 C7 C8 55.45(13) no
C5 C4 C7 C8 172.83(12) no
C6 C4 C7 C8 -62.33(14) no
